data_2201378
loop_
_publ_author_name
'Prasad, Satya Murti'
'Sinha, R. B. P.'
'Mandal, Deo Kumar'
'Rani, Asha'

_publ_section_title
;
 <i>N</i>-(<i>p</i>-Tolyl)maleamic acid
;
_journal_issue 8
_journal_name_full 'Acta Crystallographica Section E'
_journal_page_first o891
_journal_page_last o892
_journal_paper_doi 10.1107/S1600536802012023
_journal_volume 58
_journal_year 2002
_chemical_formula_iupac 'C11 H11 N O3'
_chemical_formula_moiety 'C11 H11 N O3'
_chemical_formula_structural
;
                                        C=C
                                       /   \
                                    O=C     COOH
                                     /
                           CH3-C6H4-NH
;
_chemical_formula_sum 'C11 H11 N O3'
_chemical_formula_weight 205.21
_chemical_name_common 'N-(p-tolyl)-maleamic acid'
_chemical_name_systematic
;
N-(p-tolyl)-maleamic acid
;
_space_group_IT_number 14
_symmetry_cell_setting monoclinic
_symmetry_space_group_name_Hall '-P 2ybc'
_symmetry_space_group_name_H-M 'P 1 21/c 1'
_atom_sites_solution_hydrogens geom
_atom_sites_solution_primary direct
_atom_sites_solution_secondary difmap
_cell_angle_alpha 90.00
_cell_angle_beta 95.730(10)
_cell_angle_gamma 90.00
_cell_formula_units_Z 4
_cell_length_a 6.769(2)
_cell_length_b 12.1090(10)
_cell_length_c 12.6060(10)
_cell_measurement_reflns_used 25
_cell_measurement_temperature 293(2)
_cell_measurement_theta_max 36.34
_cell_measurement_theta_min 28.21
_cell_volume 1028.1(3)
_computing_cell_refinement 'CAD-4 EXPRESS'
_computing_data_collection 'CAD-4 EXPRESS (Enraf-Nonius, 1994)'
_computing_data_reduction 'MolEN (Fair,1990)'
_computing_molecular_graphics 'ORTEP-3 (Farrugia, 1997)'
_computing_publication_material SHELXL97
_computing_structure_refinement 'SHELXL97 (Sheldrick, 1997)'
_diffrn_ambient_temperature 293(2)
_diffrn_measured_fraction_theta_full 0.959
_diffrn_measured_fraction_theta_max 0.959
_diffrn_measurement_device_type 'Enraf-Nonius CAD-4'
_diffrn_measurement_method \w-2\q
_diffrn_radiation_monochromator graphite
_diffrn_radiation_source 'fine-focus sealed tube'
_diffrn_radiation_type CuK\a
_diffrn_radiation_wavelength 1.54180
_diffrn_reflns_av_R_equivalents 0.0287
_diffrn_reflns_av_sigmaI/netI 0.0354
_diffrn_reflns_limit_h_max 8
_diffrn_reflns_limit_h_min 0
_diffrn_reflns_limit_k_max 15
_diffrn_reflns_limit_k_min 0
_diffrn_reflns_limit_l_max 15
_diffrn_reflns_limit_l_min -15
_diffrn_reflns_number 2123
_diffrn_reflns_theta_full 75.50
_diffrn_reflns_theta_max 75.50
_diffrn_reflns_theta_min 5.08
_diffrn_standards_decay_% nil
_diffrn_standards_interval_time '1 hr'
_diffrn_standards_number 3
_exptl_absorpt_coefficient_mu 0.810
_exptl_absorpt_correction_T_max 0.817
_exptl_absorpt_correction_T_min 0.733
_exptl_absorpt_correction_type '\y scan'
_exptl_absorpt_process_details '(North et al., 1968)'
_exptl_crystal_colour colourless
_exptl_crystal_density_diffrn 1.326
_exptl_crystal_density_method 'not measured'
_exptl_crystal_description needle
_exptl_crystal_F_000 432
_exptl_crystal_size_max 0.38
_exptl_crystal_size_mid 0.31
_exptl_crystal_size_min 0.25
_refine_diff_density_max 0.217
_refine_diff_density_min -0.205
_refine_ls_extinction_coef 0.0101(16)
_refine_ls_extinction_expression Fc^*^=kFc[1+0.001xFc^2^\l^3^/sin(2\q)]^-1/4^
_refine_ls_extinction_method SHELXL97
_refine_ls_goodness_of_fit_ref 1.036
_refine_ls_hydrogen_treatment mixed
_refine_ls_matrix_type full
_refine_ls_number_parameters 167
_refine_ls_number_reflns 2047
_refine_ls_number_restraints 0
_refine_ls_restrained_S_all 1.036
_refine_ls_R_factor_all 0.1050
_refine_ls_R_factor_gt 0.0542
_refine_ls_shift/su_max 0.002
_refine_ls_shift/su_mean <0.001
_refine_ls_structure_factor_coef Fsqd
_refine_ls_weighting_details 'calc w = 1/[\s^2^(Fo^2^)+(0.0899P)^2^+0.2017P] where P = (Fo^2^+2Fc^2^)/3'
_refine_ls_weighting_scheme calc
_refine_ls_wR_factor_gt 0.1438
_refine_ls_wR_factor_ref 0.1775
_reflns_number_gt 1200
_reflns_number_total 2047
_reflns_threshold_expression I>2\s(I)
_cod_data_source_file ci6139.cif
_cod_data_source_block I
_cod_original_sg_symbol_H-M 'P 21/c'
_cod_database_code 2201378

loop_
_symmetry_equiv_pos_as_xyz
'x, y, z'
'x, -y+1/2, z+1/2'
'-x, -y, -z'
'-x, y-1/2, -z-1/2'

loop_
_atom_site_label
_atom_site_fract_x
_atom_site_fract_y
_atom_site_fract_z
_atom_site_U_iso_or_equiv
_atom_site_adp_type
_atom_site_calc_flag
_atom_site_refinement_flags
_atom_site_occupancy
_atom_site_disorder_assembly
_atom_site_disorder_group
_atom_site_type_symbol
C1 0.2420(5) 0.1723(2) 0.4204(2) 0.0654(8) Uani d . 1 . . C
C2 0.2701(5) 0.2170(2) 0.5217(2) 0.0691(9) Uani d . 1 . . C
C3 0.2741(5) 0.3296(2) 0.5392(2) 0.0657(8) Uani d . 1 . . C
C4 0.2493(4) 0.4013(2) 0.45319(18) 0.0555(7) Uani d . 1 . . C
C5 0.2238(5) 0.3576(2) 0.35096(19) 0.0604(7) Uani d . 1 . . C
C6 0.2200(5) 0.2454(2) 0.3356(2) 0.0650(8) Uani d . 1 . . C
C7 0.2574(4) 0.5802(2) 0.55013(17) 0.0554(7) Uani d . 1 . . C
C8 0.2537(5) 0.6992(2) 0.52794(19) 0.0612(8) Uani d . 1 . . C
C9 0.2582(5) 0.7831(2) 0.5970(2) 0.0632(8) Uani d . 1 . . C
C10 0.2671(5) 0.7875(2) 0.7149(2) 0.0640(8) Uani d . 1 . . C
C11 0.2372(6) 0.0498(2) 0.4018(3) 0.0925(12) Uani d . 1 . . C
N 0.2509(4) 0.51755(17) 0.46196(16) 0.0575(6) Uani d . 1 . . N
O1 0.2794(4) 0.69723(15) 0.77065(13) 0.0796(7) Uani d . 1 . . O
O2 0.2624(4) 0.87728(16) 0.75734(15) 0.0857(8) Uani d . 1 . . O
O3 0.2652(3) 0.54085(14) 0.64121(13) 0.0714(6) Uani d . 1 . . O
H2 0.291(4) 0.168(3) 0.584(3) 0.073(8) Uiso d . 1 . . H
H3 0.296(4) 0.358(2) 0.612(2) 0.069(8) Uiso d . 1 . . H
H5 0.198(4) 0.407(2) 0.293(2) 0.059(7) Uiso d . 1 . . H
H6 0.206(4) 0.220(2) 0.264(2) 0.059(7) Uiso d . 1 . . H
H8 0.244(3) 0.7152(19) 0.452(2) 0.048(7) Uiso d . 1 . . H
H9 0.260(4) 0.857(3) 0.569(2) 0.077(9) Uiso d . 1 . . H
H1N 0.259(4) 0.552(2) 0.397(2) 0.069(8) Uiso d . 1 . . H
H1O 0.2828 0.6440 0.7307 0.119 Uiso calc R 1 . . H
H11A 0.2195 0.0125 0.4674 0.139 Uiso calc R 1 . . H
H11B 0.1291 0.0319 0.3495 0.139 Uiso calc R 1 . . H
H11C 0.3600 0.0267 0.3767 0.139 Uiso calc R 1 . . H

loop_
_atom_site_aniso_label
_atom_site_aniso_U_11
_atom_site_aniso_U_22
_atom_site_aniso_U_33
_atom_site_aniso_U_12
_atom_site_aniso_U_13
_atom_site_aniso_U_23
C1 0.099(2) 0.0458(13) 0.0535(14) -0.0008(14) 0.0188(14) -0.0053(11)
C2 0.114(3) 0.0500(14) 0.0452(14) 0.0048(16) 0.0166(14) 0.0066(12)
C3 0.115(3) 0.0475(14) 0.0366(12) 0.0009(15) 0.0151(14) -0.0010(10)
C4 0.089(2) 0.0430(13) 0.0361(11) 0.0002(12) 0.0160(11) -0.0015(9)
C5 0.100(2) 0.0465(13) 0.0365(11) 0.0051(14) 0.0139(12) 0.0003(10)
C6 0.104(3) 0.0524(14) 0.0411(13) -0.0018(15) 0.0186(13) -0.0094(11)
C7 0.0824(19) 0.0513(13) 0.0337(10) 0.0010(13) 0.0122(11) -0.0028(9)
C8 0.104(2) 0.0456(14) 0.0364(12) 0.0017(13) 0.0161(13) -0.0004(10)
C9 0.100(2) 0.0441(14) 0.0466(14) 0.0029(14) 0.0141(13) 0.0005(11)
C10 0.100(2) 0.0477(14) 0.0453(13) -0.0028(15) 0.0119(13) -0.0077(11)
C11 0.153(4) 0.0499(16) 0.076(2) 0.0029(19) 0.021(2) -0.0042(15)
N 0.0976(18) 0.0430(11) 0.0332(9) 0.0001(11) 0.0134(10) 0.0001(8)
O1 0.152(2) 0.0502(10) 0.0370(9) 0.0007(12) 0.0135(11) -0.0030(7)
O2 0.155(2) 0.0525(11) 0.0511(11) -0.0003(12) 0.0155(12) -0.0167(8)
O3 0.1308(18) 0.0488(10) 0.0365(9) 0.0020(11) 0.0176(9) -0.0005(7)

loop_
_atom_type_symbol
_atom_type_description
_atom_type_scat_dispersion_real
_atom_type_scat_dispersion_imag
_atom_type_scat_source
C C 0.0181 0.0091 'International Tables Vol C Tables 4.2.6.8 and 6.1.1.4'
H H 0.0000 0.0000 'International Tables Vol C Tables 4.2.6.8 and 6.1.1.4'
N N 0.0311 0.0180 'International Tables Vol C Tables 4.2.6.8 and 6.1.1.4'
O O 0.0492 0.0322 'International Tables Vol C Tables 4.2.6.8 and 6.1.1.4'

loop_
_geom_angle_atom_site_label_1
_geom_angle_atom_site_label_2
_geom_angle_atom_site_label_3
_geom_angle
_geom_angle_publ_flag
C2 C1 C6 117.2(2) ?
C2 C1 C11 122.0(3) ?
C6 C1 C11 120.8(3) ?
C1 C2 C3 122.2(2) ?
C1 C2 H2 119.9(18) ?
C3 C2 H2 117.9(18) ?
C4 C3 C2 119.6(2) ?
C4 C3 H3 121.0(17) ?
C2 C3 H3 119.4(17) ?
C3 C4 C5 118.8(2) ?
C3 C4 N 124.3(2) y
C5 C4 N 116.9(2) y
C6 C5 C4 120.5(2) ?
C6 C5 H5 121.3(16) ?
C4 C5 H5 118.0(16) ?
C5 C6 C1 121.7(2) ?
C5 C6 H6 117.1(16) ?
C1 C6 H6 121.2(16) ?
O3 C7 N 123.0(2) ?
O3 C7 C8 123.5(2) ?
N C7 C8 113.5(2) y
C9 C8 C7 128.6(2) y
C9 C8 H8 119.0(14) ?
C7 C8 H8 112.4(14) ?
C8 C9 C10 132.6(2) y
C8 C9 H9 118.2(19) ?
C10 C9 H9 109.2(19) ?
O2 C10 O1 121.2(2) ?
O2 C10 C9 118.3(2) ?
O1 C10 C9 120.5(2) ?
C1 C11 H11A 109.5 ?
C1 C11 H11B 109.5 ?
H11A C11 H11B 109.5 ?
C1 C11 H11C 109.5 ?
H11A C11 H11C 109.5 ?
H11B C11 H11C 109.5 ?
C7 N C4 128.9(2) y
C7 N H1N 118.3(17) ?
C4 N H1N 112.6(17) ?
C10 O1 H1O 109.5 ?

loop_
_geom_bond_atom_site_label_1
_geom_bond_atom_site_label_2
_geom_bond_site_symmetry_2
_geom_bond_distance
_geom_bond_publ_flag
C1 C2 . 1.382(4) ?
C1 C6 . 1.384(4) ?
C1 C11 . 1.502(4) ?
C2 C3 . 1.381(4) ?
C2 H2 . 0.99(3) ?
C3 C4 . 1.386(3) ?
C3 H3 . 0.98(3) ?
C4 C5 . 1.388(3) ?
C4 N . 1.412(3) y
C5 C6 . 1.373(4) ?
C5 H5 . 0.94(3) ?
C6 H6 . 0.96(3) ?
C7 O3 . 1.240(3) y
C7 N . 1.343(3) y
C7 C8 . 1.467(4) y
C8 C9 . 1.337(3) y
C8 H8 . 0.97(3) ?
C9 C10 . 1.482(3) ?
C9 H9 . 0.97(3) ?
C10 O2 . 1.214(3) y
C10 O1 . 1.298(3) y
C11 H11A . 0.96 ?
C11 H11B . 0.96 ?
C11 H11C . 0.96 ?
N H1N . 0.93(3) ?
O1 H1O . 0.82 ?

loop_
_geom_hbond_atom_site_label_D
_geom_hbond_atom_site_label_H
_geom_hbond_atom_site_label_A
_geom_hbond_site_symmetry_A
_geom_hbond_distance_DH
_geom_hbond_distance_HA
_geom_hbond_distance_DA
_geom_hbond_angle_DHA
_geom_hbond_publ_flag
N H1N O2 2_564 0.93(3) 1.96(3) 2.885(3) 177(2) y
O1 H1O O3 . 0.82 1.68 2.495(2) 173.3 y
C3 H3 O3 . 0.98(3) 2.26(2) 2.866(3) 119(2) y
C8 H8 O1 2_564 0.97(3) 2.55(2) 3.498(3) 164(2) y

loop_
_geom_torsion_atom_site_label_1
_geom_torsion_atom_site_label_2
_geom_torsion_atom_site_label_3
_geom_torsion_atom_site_label_4
_geom_torsion
_geom_torsion_publ_flag
C6 C1 C2 C3 0.8(5) ?
C11 C1 C2 C3 -179.8(3) ?
C1 C2 C3 C4 0.0(5) ?
C2 C3 C4 C5 -0.9(5) ?
C2 C3 C4 N -180.0(3) ?
C3 C4 C5 C6 1.0(5) ?
N C4 C5 C6 -179.8(3) ?
C4 C5 C6 C1 -0.3(5) ?
C2 C1 C6 C5 -0.6(5) ?
C11 C1 C6 C5 180.0(3) ?
O3 C7 C8 C9 0.2(6) ?
N C7 C8 C9 180.0(3) ?
C7 C8 C9 C10 -0.3(6) ?
C8 C9 C10 O2 -177.4(4) ?
C8 C9 C10 O1 2.5(6) ?
O3 C7 N C4 0.7(5) y
C8 C7 N C4 -179.1(3) y
C3 C4 N C7 -6.6(5) y
C5 C4 N C7 174.3(3) y

loop_
_cod_related_entry_id
_cod_related_entry_database
_cod_related_entry_code
1 ChemSpider 616535
